data_7156664
loop_
_publ_author_name
'Li, Yong-Li'
'Xue, Li-Jun'
'Li, Jie'
'Chen, Li-Ming'
'Wu, Jian-Jun'
'Xu, Zhuo-Ni'
'Chen, Ying'
'Tian, Yu-Ping'
'Yang, Xian-Wen'

_publ_section_title
;
 Abinukitrine A, a unique 17,18-cyclolanostane triterpenoid from Abies
 nukiangensis.
;
_journal_issue 8
_journal_name_full 'Organic &amp; biomolecular chemistry'
_journal_page_first 2107
_journal_page_last 2109
_journal_paper_doi 10.1039/c8ob03117g
_journal_volume 17
_journal_year 2019
_chemical_absolute_configuration rmad
_chemical_formula_moiety 'C30 H44 O4, C5 H5 N'
_chemical_formula_sum 'C35 H49 N O4'
_chemical_formula_weight 547.75
_chemical_name_common 'Abinukitrine A'
_space_group_crystal_system monoclinic
_space_group_IT_number 5
_space_group_name_Hall 'C 2y'
_space_group_name_H-M_alt 'C 1 2 1'
_symmetry_space_group_name_Hall 'C 2y'
_symmetry_space_group_name_H-M 'C 1 2 1'
_atom_sites_solution_hydrogens mixed
_atom_sites_solution_primary dual
_audit_creation_date 2018-11-11
_audit_creation_method
;
Olex2 1.2
(compiled 2018.05.29 svn.r3508 for OlexSys, GUI svn.r5506)
;
_audit_update_record
;
2018-12-07 deposited with the CCDC.
2019-01-29 downloaded from the CCDC.
;
_cell_angle_alpha 90
_cell_angle_beta 91.068(4)
_cell_angle_gamma 90
_cell_formula_units_Z 4
_cell_length_a 36.5813(18)
_cell_length_b 6.2452(3)
_cell_length_c 13.6063(7)
_cell_measurement_reflns_used 9977
_cell_measurement_temperature 170(2)
_cell_measurement_theta_max 54.97
_cell_measurement_theta_min 3.555
_cell_volume 3107.9(3)
_computing_cell_refinement 'SAINT v8.37A (Bruker, 2015)'
_computing_data_reduction 'SAINT v8.37A (Bruker, 2015)'
_computing_molecular_graphics 'Olex2 (Dolomanov et al., 2009)'
_computing_publication_material 'Olex2 (Dolomanov et al., 2009)'
_computing_structure_refinement 'ShelXL (Sheldrick, 2015)'
_computing_structure_solution 'ShelXT (Sheldrick, 2015)'
_diffrn_ambient_temperature 169.96
_diffrn_measured_fraction_theta_full 0.996
_diffrn_measured_fraction_theta_max 0.992
_diffrn_measurement_device_type 'Bruker D8 Venture'
_diffrn_measurement_method '\f and \w scans'
_diffrn_radiation_type GaK\a
_diffrn_radiation_wavelength 1.34139
_diffrn_reflns_av_R_equivalents 0.0559
_diffrn_reflns_av_unetI/netI 0.0303
_diffrn_reflns_Laue_measured_fraction_full 0.996
_diffrn_reflns_Laue_measured_fraction_max 0.992
_diffrn_reflns_limit_h_max 44
_diffrn_reflns_limit_h_min -44
_diffrn_reflns_limit_k_max 7
_diffrn_reflns_limit_k_min -7
_diffrn_reflns_limit_l_max 16
_diffrn_reflns_limit_l_min -16
_diffrn_reflns_number 43183
_diffrn_reflns_point_group_measured_fraction_full 0.997
_diffrn_reflns_point_group_measured_fraction_max 0.990
_diffrn_reflns_theta_full 53.594
_diffrn_reflns_theta_max 55.114
_diffrn_reflns_theta_min 3.491
_diffrn_standards_number 0
_exptl_absorpt_coefficient_mu 0.378
_exptl_absorpt_correction_T_max 0.7508
_exptl_absorpt_correction_T_min 0.5776
_exptl_absorpt_correction_type multi-scan
_exptl_absorpt_process_details
'SADABS-2016/2 (Bruker,2016/2) was used for absorption correction. wR2(int) was 0.1312 before and 0.0739 after correction. The Ratio of minimum to maximum transmission is 0.7693. The \l/2 correction factor is Not present.'
_exptl_crystal_colour colourless
_exptl_crystal_colour_primary colourless
_exptl_crystal_density_diffrn 1.171
_exptl_crystal_description block
_exptl_crystal_F_000 1192
_exptl_crystal_size_max 0.12
_exptl_crystal_size_mid 0.08
_exptl_crystal_size_min 0.03
_refine_diff_density_max 0.174
_refine_diff_density_min -0.177
_refine_diff_density_rms 0.036
_refine_ls_abs_structure_details
;
 Flack x determined using 2476 quotients [(I+)-(I-)]/[(I+)+(I-)]
 (Parsons, Flack and Wagner, Acta Cryst. B69 (2013) 249-259).
;
_refine_ls_abs_structure_Flack 0.07(10)
_refine_ls_extinction_method none
_refine_ls_goodness_of_fit_ref 1.052
_refine_ls_hydrogen_treatment mixed
_refine_ls_matrix_type full
_refine_ls_number_parameters 372
_refine_ls_number_reflns 5924
_refine_ls_number_restraints 1
_refine_ls_restrained_S_all 1.052
_refine_ls_R_factor_all 0.0373
_refine_ls_R_factor_gt 0.0355
_refine_ls_shift/su_max 0.001
_refine_ls_shift/su_mean 0.000
_refine_ls_structure_factor_coef Fsqd
_refine_ls_weighting_details 'w=1/[\s^2^(Fo^2^)+(0.0450P)^2^+1.2263P] where P=(Fo^2^+2Fc^2^)/3'
_refine_ls_weighting_scheme calc
_refine_ls_wR_factor_gt 0.0892
_refine_ls_wR_factor_ref 0.0908
_reflns_Friedel_coverage 0.818
_reflns_Friedel_fraction_full 0.997
_reflns_Friedel_fraction_max 0.989
_reflns_number_gt 5701
_reflns_number_total 5924
_reflns_threshold_expression 'I > 2\s(I)'
_cod_data_source_file c8ob03117g2.cif
_cod_data_source_block mjl18542
_cod_depositor_comments 'Adding full bibliography for 7156664.cif.'
_cod_database_code 7156664
_shelx_shelxl_version_number 2016/6
_shelx_space_group_comment
;
The symmetry employed for this shelxl refinement is uniquely defined
by the following loop, which should always be used as a source of
symmetry information in preference to the above space-group names.
They are only intended as comments.
;
_shelx_estimated_absorpt_t_max 0.989
_shelx_estimated_absorpt_t_min 0.956
_olex2_refinement_description
;
1. Fixed Uiso
 At 1.2 times of:
  All C(H) groups, All C(H,H) groups
 At 1.5 times of:
  All C(H,H,H) groups, All O(H) groups
2.a Ternary CH refined with riding coordinates:
 C3(H3), C5(H5), C9(H9), C20(H20)
2.b Secondary CH2 refined with riding coordinates:
 C1(H1A,H1B), C2(H2A,H2B), C6(H6A,H6B), C11(H11A,H11B), C12(H12A,H12B),
 C15(H15A,H15B), C16(H16A,H16B), C18(H18A,H18B), C22(H22A,H22B)
2.c Aromatic/amide H refined with riding coordinates:
 C7(H7), C24(H24), C32(H32), C33(H33), C34(H34), C35(H35), C36(H36)
2.d Idealised Me refined as rotating group:
 C19(H19A,H19B,H19C), C21(H21A,H21B,H21C), C27(H27A,H27B,H27C), C28(H28A,H28B,
 H28C), C29(H29A,H29B,H29C), C30(H30A,H30B,H30C)
2.e Idealised tetrahedral OH refined as rotating group:
 O1(H1)
;
_olex2_submission_special_instructions 'No special instructions were received'

loop_
_space_group_symop_operation_xyz
'x, y, z'
'-x, y, -z'
'x+1/2, y+1/2, z'
'-x+1/2, y+1/2, -z'

loop_
_atom_site_label
_atom_site_type_symbol
_atom_site_fract_x
_atom_site_fract_y
_atom_site_fract_z
_atom_site_U_iso_or_equiv
_atom_site_adp_type
_atom_site_occupancy
_atom_site_site_symmetry_order
_atom_site_calc_flag
_atom_site_refinement_flags_posn
O1 O 0.89728(4) 0.1815(3) 0.62282(11) 0.0365(4) Uani 1 1 d .
H1 H 0.889574 0.148208 0.678537 0.055 Uiso 1 1 calc GR
O2 O 0.61763(4) 0.5263(3) 0.19096(10) 0.0337(3) Uani 1 1 d .
O3 O 0.61740(4) 0.8000(2) 0.07449(11) 0.0327(3) Uani 1 1 d .
O4 O 0.58722(5) 0.9305(3) -0.05732(12) 0.0438(4) Uani 1 1 d .
C1 C 0.84219(5) 0.5129(4) 0.58452(14) 0.0309(4) Uani 1 1 d .
H1A H 0.821474 0.598448 0.608977 0.037 Uiso 1 1 calc R
H1B H 0.834642 0.360666 0.583804 0.037 Uiso 1 1 calc R
C2 C 0.87494(6) 0.5398(4) 0.65470(14) 0.0336(5) Uani 1 1 d .
H2A H 0.882405 0.692108 0.656494 0.040 Uiso 1 1 calc R
H2B H 0.867919 0.497410 0.721869 0.040 Uiso 1 1 calc R
C3 C 0.90690(6) 0.4031(4) 0.62209(15) 0.0314(5) Uani 1 1 d .
H3 H 0.927933 0.425903 0.668926 0.038 Uiso 1 1 calc R
C4 C 0.91922(5) 0.4591(4) 0.51775(15) 0.0295(4) Uani 1 1 d .
C5 C 0.88555(5) 0.4628(3) 0.44521(14) 0.0257(4) Uani 1 1 d .
H5 H 0.877951 0.309829 0.437586 0.031 Uiso 1 1 calc R
C6 C 0.89595(5) 0.5364(4) 0.34221(15) 0.0337(5) Uani 1 1 d .
H6A H 0.904552 0.686630 0.345023 0.040 Uiso 1 1 calc R
H6B H 0.916219 0.446642 0.318146 0.040 Uiso 1 1 calc R
C7 C 0.86404(5) 0.5201(4) 0.27274(14) 0.0304(4) Uani 1 1 d .
H7 H 0.868731 0.515804 0.204330 0.037 Uiso 1 1 calc R
C8 C 0.82963(5) 0.5112(3) 0.30056(13) 0.0248(4) Uani 1 1 d .
C9 C 0.81775(5) 0.5330(3) 0.40672(13) 0.0246(4) Uani 1 1 d .
H9 H 0.802122 0.664342 0.407637 0.030 Uiso 1 1 calc R
C10 C 0.85065(5) 0.5837(3) 0.47889(14) 0.0259(4) Uani 1 1 d .
C11 C 0.79160(5) 0.3465(4) 0.43121(15) 0.0296(4) Uani 1 1 d .
H11A H 0.784335 0.358078 0.500731 0.036 Uiso 1 1 calc R
H11B H 0.804648 0.208862 0.423212 0.036 Uiso 1 1 calc R
C12 C 0.75652(5) 0.3467(3) 0.36378(14) 0.0272(4) Uani 1 1 d .
H12A H 0.751052 0.198771 0.341895 0.033 Uiso 1 1 calc R
H12B H 0.735447 0.399265 0.401516 0.033 Uiso 1 1 calc R
C13 C 0.76192(5) 0.4885(3) 0.27497(13) 0.0235(4) Uani 1 1 d .
C14 C 0.79902(5) 0.4584(3) 0.22732(13) 0.0242(4) Uani 1 1 d .
C15 C 0.79670(5) 0.6005(4) 0.13517(14) 0.0295(4) Uani 1 1 d .
H15A H 0.803718 0.749834 0.150966 0.035 Uiso 1 1 calc R
H15B H 0.812871 0.545666 0.083346 0.035 Uiso 1 1 calc R
C16 C 0.75642(6) 0.5877(4) 0.10212(14) 0.0316(5) Uani 1 1 d .
H16A H 0.748761 0.721946 0.068996 0.038 Uiso 1 1 calc R
H16B H 0.752534 0.466855 0.055990 0.038 Uiso 1 1 calc R
C17 C 0.73483(5) 0.5535(3) 0.19542(13) 0.0268(4) Uani 1 1 d .
C18 C 0.74605(6) 0.7115(3) 0.27610(15) 0.0290(4) Uani 1 1 d .
H18A H 0.762215 0.831818 0.258098 0.035 Uiso 1 1 calc R
H18B H 0.727944 0.745247 0.327003 0.035 Uiso 1 1 calc R
C19 C 0.85517(6) 0.8279(4) 0.47563(18) 0.0362(5) Uani 1 1 d .
H19A H 0.857138 0.874608 0.407176 0.054 Uiso 1 1 calc GR
H19B H 0.877362 0.868850 0.512455 0.054 Uiso 1 1 calc GR
H19C H 0.833896 0.896079 0.505176 0.054 Uiso 1 1 calc GR
C20 C 0.69568(5) 0.4758(3) 0.18612(14) 0.0256(4) Uani 1 1 d .
H20 H 0.685186 0.475000 0.253461 0.031 Uiso 1 1 calc R
C21 C 0.69366(6) 0.2473(3) 0.14634(16) 0.0326(5) Uani 1 1 d .
H21A H 0.701395 0.245855 0.077773 0.049 Uiso 1 1 calc GR
H21B H 0.668472 0.194930 0.149981 0.049 Uiso 1 1 calc GR
H21C H 0.709825 0.154639 0.185747 0.049 Uiso 1 1 calc GR
C22 C 0.67401(5) 0.6387(3) 0.12423(15) 0.0291(4) Uani 1 1 d .
H22A H 0.675966 0.779637 0.157228 0.035 Uiso 1 1 calc R
H22B H 0.686000 0.652099 0.059892 0.035 Uiso 1 1 calc R
C23 C 0.63360(5) 0.5922(3) 0.10504(14) 0.0276(4) Uani 1 1 d .
C24 C 0.62448(5) 0.4517(4) 0.01801(15) 0.0297(4) Uani 1 1 d .
H24 H 0.630661 0.304334 0.013677 0.036 Uiso 1 1 calc R
C25 C 0.60679(6) 0.5598(4) -0.05164(15) 0.0323(5) Uani 1 1 d .
C26 C 0.60206(6) 0.7807(4) -0.01618(15) 0.0317(5) Uani 1 1 d .
C27 C 0.59259(8) 0.4932(5) -0.15058(18) 0.0509(7) Uani 1 1 d .
H27A H 0.567202 0.540882 -0.158960 0.076 Uiso 1 1 calc GR
H27B H 0.593678 0.336893 -0.156162 0.076 Uiso 1 1 calc GR
H27C H 0.607577 0.558141 -0.201563 0.076 Uiso 1 1 calc GR
C28 C 0.94599(6) 0.2851(4) 0.48321(17) 0.0384(5) Uani 1 1 d .
H28A H 0.932472 0.152955 0.468825 0.058 Uiso 1 1 calc GR
H28B H 0.964334 0.257732 0.535116 0.058 Uiso 1 1 calc GR
H28C H 0.958188 0.334000 0.423744 0.058 Uiso 1 1 calc GR
C29 C 0.94116(6) 0.6690(4) 0.52394(18) 0.0401(5) Uani 1 1 d .
H29A H 0.926566 0.778914 0.556439 0.060 Uiso 1 1 calc GR
H29B H 0.947053 0.716967 0.457504 0.060 Uiso 1 1 calc GR
H29C H 0.963838 0.644906 0.561806 0.060 Uiso 1 1 calc GR
C30 C 0.80297(6) 0.2234(4) 0.19447(16) 0.0325(5) Uani 1 1 d .
H30A H 0.825132 0.207826 0.155717 0.049 Uiso 1 1 calc GR
H30B H 0.781598 0.182192 0.154309 0.049 Uiso 1 1 calc GR
H30C H 0.804708 0.130755 0.252510 0.049 Uiso 1 1 calc GR
N31 N 0.55158(5) 0.3462(4) 0.17968(15) 0.0460(5) Uani 1 1 d .
C32 C 0.52745(7) 0.4114(6) 0.24452(19) 0.0536(7) Uani 1 1 d .
H32 H 0.533184 0.533419 0.283526 0.064 Uiso 1 1 calc R
C33 C 0.49468(8) 0.3114(8) 0.2580(2) 0.0707(11) Uani 1 1 d .
H33 H 0.478038 0.364184 0.304995 0.085 Uiso 1 1 calc R
C34 C 0.48630(9) 0.1370(8) 0.2037(3) 0.0801(12) Uani 1 1 d .
H34 H 0.463629 0.065351 0.211481 0.096 Uiso 1 1 calc R
C35 C 0.51106(11) 0.0654(8) 0.1374(3) 0.0876(12) Uani 1 1 d .
H35 H 0.505989 -0.057806 0.098557 0.105 Uiso 1 1 calc R
C36 C 0.54340(9) 0.1743(6) 0.1278(2) 0.0661(9) Uani 1 1 d .
H36 H 0.560578 0.123479 0.081765 0.079 Uiso 1 1 calc R
H2 H 0.5933(8) 0.490(6) 0.181(2) 0.055(8) Uiso 1 1 d .

loop_
_atom_site_aniso_label
_atom_site_aniso_U_11
_atom_site_aniso_U_22
_atom_site_aniso_U_33
_atom_site_aniso_U_23
_atom_site_aniso_U_13
_atom_site_aniso_U_12
O1 0.0512(9) 0.0306(8) 0.0277(7) 0.0047(6) 0.0013(7) -0.0002(7)
O2 0.0330(8) 0.0417(9) 0.0264(7) -0.0013(7) 0.0025(6) -0.0041(7)
O3 0.0339(8) 0.0309(8) 0.0333(8) -0.0049(6) -0.0050(6) 0.0049(6)
O4 0.0477(9) 0.0435(10) 0.0402(9) 0.0047(8) -0.0025(7) 0.0129(8)
C1 0.0312(10) 0.0389(12) 0.0225(9) -0.0025(9) 0.0015(7) 0.0033(9)
C2 0.0385(11) 0.0380(12) 0.0243(9) -0.0039(9) -0.0036(8) 0.0012(10)
C3 0.0343(10) 0.0321(11) 0.0275(10) 0.0012(9) -0.0065(8) -0.0006(9)
C4 0.0273(9) 0.0307(11) 0.0303(10) 0.0014(9) -0.0020(8) -0.0029(8)
C5 0.0252(9) 0.0265(10) 0.0253(9) 0.0009(8) 0.0007(7) -0.0024(8)
C6 0.0253(10) 0.0460(14) 0.0300(10) 0.0048(10) 0.0026(8) -0.0068(9)
C7 0.0314(10) 0.0375(12) 0.0224(9) 0.0039(9) 0.0022(7) -0.0063(9)
C8 0.0289(9) 0.0232(10) 0.0222(9) 0.0023(8) 0.0009(7) -0.0028(8)
C9 0.0261(9) 0.0258(10) 0.0221(9) 0.0013(8) 0.0005(7) 0.0003(8)
C10 0.0274(10) 0.0261(10) 0.0240(9) -0.0009(8) -0.0018(7) 0.0003(8)
C11 0.0296(10) 0.0349(11) 0.0244(9) 0.0070(8) 0.0009(8) -0.0043(9)
C12 0.0268(9) 0.0308(11) 0.0240(9) 0.0043(8) 0.0021(7) -0.0050(8)
C13 0.0265(9) 0.0240(10) 0.0199(8) -0.0003(8) 0.0013(7) -0.0035(8)
C14 0.0263(9) 0.0249(10) 0.0216(9) 0.0002(8) 0.0028(7) -0.0021(8)
C15 0.0322(10) 0.0335(11) 0.0230(9) 0.0047(9) 0.0027(8) -0.0044(9)
C16 0.0321(10) 0.0394(12) 0.0232(9) 0.0051(9) -0.0002(8) -0.0050(9)
C17 0.0285(10) 0.0282(10) 0.0236(9) 0.0041(8) -0.0017(7) -0.0019(8)
C18 0.0310(10) 0.0259(10) 0.0302(10) -0.0021(8) 0.0016(8) 0.0006(8)
C19 0.0418(12) 0.0248(11) 0.0417(12) -0.0017(9) -0.0097(10) 0.0012(9)
C20 0.0270(9) 0.0264(10) 0.0234(9) 0.0013(8) -0.0012(7) -0.0012(8)
C21 0.0334(11) 0.0264(11) 0.0379(11) -0.0009(9) -0.0040(9) -0.0018(9)
C22 0.0299(10) 0.0265(10) 0.0307(10) 0.0031(8) -0.0030(8) -0.0022(8)
C23 0.0307(10) 0.0258(10) 0.0261(9) -0.0005(8) 0.0001(8) 0.0017(8)
C24 0.0288(10) 0.0299(11) 0.0303(10) -0.0052(9) 0.0009(8) -0.0012(8)
C25 0.0299(10) 0.0383(12) 0.0287(10) -0.0050(9) -0.0003(8) -0.0003(9)
C26 0.0269(10) 0.0393(12) 0.0289(10) 0.0007(9) 0.0002(8) 0.0025(9)
C27 0.0584(15) 0.0576(17) 0.0360(12) -0.0121(12) -0.0146(11) 0.0061(14)
C28 0.0305(11) 0.0463(14) 0.0384(12) 0.0036(11) 0.0004(9) 0.0075(10)
C29 0.0340(11) 0.0422(14) 0.0439(13) 0.0041(11) -0.0090(9) -0.0101(10)
C30 0.0310(10) 0.0300(11) 0.0367(11) -0.0059(9) 0.0026(8) 0.0004(9)
N31 0.0350(10) 0.0613(15) 0.0419(11) -0.0037(10) 0.0055(8) -0.0048(10)
C32 0.0452(14) 0.078(2) 0.0382(13) 0.0017(14) 0.0024(10) 0.0073(14)
C33 0.0356(14) 0.125(3) 0.0520(17) 0.017(2) 0.0105(12) 0.0118(18)
C34 0.0439(16) 0.124(4) 0.072(2) 0.023(2) -0.0002(15) -0.027(2)
C35 0.078(2) 0.094(3) 0.091(3) -0.018(2) 0.0058(19) -0.040(2)
C36 0.0603(18) 0.073(2) 0.0659(18) -0.0194(17) 0.0205(15) -0.0173(17)

loop_
_atom_type_symbol
_atom_type_description
_atom_type_scat_dispersion_real
_atom_type_scat_dispersion_imag
_atom_type_scat_source
C C 0.0148 0.0070 'International Tables Vol C Tables 4.2.6.8 and 6.1.1.4'
H H 0.0000 0.0000 'International Tables Vol C Tables 4.2.6.8 and 6.1.1.4'
N N 0.0241 0.0134 'International Tables Vol C Tables 4.2.6.8 and 6.1.1.4'
O O 0.0412 0.0250 'International Tables Vol C Tables 4.2.6.8 and 6.1.1.4'

loop_
_geom_angle_atom_site_label_1
_geom_angle_atom_site_label_2
_geom_angle_atom_site_label_3
_geom_angle
C3 O1 H1 109.5
C23 O2 H2 112.1(18)
C26 O3 C23 109.56(16)
H1A C1 H1B 107.8
C2 C1 H1A 109.1
C2 C1 H1B 109.1
C2 C1 C10 112.51(17)
C10 C1 H1A 109.1
C10 C1 H1B 109.1
C1 C2 H2A 109.5
C1 C2 H2B 109.5
H2A C2 H2B 108.1
C3 C2 C1 110.76(17)
C3 C2 H2A 109.5
C3 C2 H2B 109.5
O1 C3 C2 110.55(18)
O1 C3 H3 108.7
O1 C3 C4 107.67(17)
C2 C3 H3 108.7
C2 C3 C4 112.44(18)
C4 C3 H3 108.7
C3 C4 C5 110.18(16)
C3 C4 C28 108.64(18)
C3 C4 C29 107.76(18)
C28 C4 C5 108.37(17)
C29 C4 C5 115.20(18)
C29 C4 C28 106.48(18)
C4 C5 H5 105.4
C6 C5 C4 112.09(15)
C6 C5 H5 105.4
C6 C5 C10 110.06(17)
C10 C5 C4 117.46(16)
C10 C5 H5 105.4
C5 C6 H6A 109.5
C5 C6 H6B 109.5
H6A C6 H6B 108.1
C7 C6 C5 110.78(16)
C7 C6 H6A 109.5
C7 C6 H6B 109.5
C6 C7 H7 118.0
C8 C7 C6 124.01(18)
C8 C7 H7 118.0
C7 C8 C9 123.90(17)
C7 C8 C14 120.97(17)
C14 C8 C9 114.93(15)
C8 C9 H9 105.0
C8 C9 C10 112.48(15)
C8 C9 C11 108.98(16)
C10 C9 H9 105.0
C11 C9 H9 105.0
C11 C9 C10 119.10(16)
C1 C10 C5 108.38(16)
C1 C10 C9 111.13(16)
C5 C10 C9 109.92(15)
C19 C10 C1 109.61(18)
C19 C10 C5 112.53(18)
C19 C10 C9 105.28(17)
C9 C11 H11A 109.2
C9 C11 H11B 109.2
C9 C11 C12 112.14(16)
H11A C11 H11B 107.9
C12 C11 H11A 109.2
C12 C11 H11B 109.2
C11 C12 H12A 109.5
C11 C12 H12B 109.5
H12A C12 H12B 108.1
C13 C12 C11 110.54(16)
C13 C12 H12A 109.5
C13 C12 H12B 109.5
C12 C13 C14 113.40(16)
C17 C13 C12 129.49(16)
C17 C13 C14 107.79(15)
C18 C13 C12 118.40(17)
C18 C13 C14 117.61(16)
C18 C13 C17 60.75(13)
C8 C14 C13 110.15(15)
C8 C14 C15 115.99(16)
C8 C14 C30 108.92(17)
C13 C14 C15 103.84(15)
C13 C14 C30 109.23(16)
C15 C14 C30 108.49(16)
C14 C15 H15A 110.9
C14 C15 H15B 110.9
H15A C15 H15B 108.9
C16 C15 C14 104.31(16)
C16 C15 H15A 110.9
C16 C15 H15B 110.9
C15 C16 H16A 110.6
C15 C16 H16B 110.6
H16A C16 H16B 108.7
C17 C16 C15 105.85(16)
C17 C16 H16A 110.6
C17 C16 H16B 110.6
C13 C17 C16 106.96(16)
C13 C17 C18 59.59(13)
C13 C17 C20 125.48(17)
C16 C17 C18 111.88(17)
C20 C17 C16 118.65(16)
C20 C17 C18 120.54(17)
C13 C18 C17 59.65(13)
C13 C18 H18A 117.8
C13 C18 H18B 117.8
C17 C18 H18A 117.8
C17 C18 H18B 117.8
H18A C18 H18B 114.9
C10 C19 H19A 109.5
C10 C19 H19B 109.5
C10 C19 H19C 109.5
H19A C19 H19B 109.5
H19A C19 H19C 109.5
H19B C19 H19C 109.5
C17 C20 H20 107.7
C17 C20 C21 111.61(17)
C17 C20 C22 108.15(16)
C21 C20 H20 107.7
C21 C20 C22 113.86(16)
C22 C20 H20 107.7
C20 C21 H21A 109.5
C20 C21 H21B 109.5
C20 C21 H21C 109.5
H21A C21 H21B 109.5
H21A C21 H21C 109.5
H21B C21 H21C 109.5
C20 C22 H22A 108.0
C20 C22 H22B 108.0
H22A C22 H22B 107.2
C23 C22 C20 117.23(17)
C23 C22 H22A 108.0
C23 C22 H22B 108.0
O2 C23 O3 108.98(16)
O2 C23 C22 109.65(16)
O2 C23 C24 113.69(17)
O3 C23 C22 105.20(16)
O3 C23 C24 102.00(15)
C24 C23 C22 116.45(17)
C23 C24 H24 124.3
C25 C24 C23 111.4(2)
C25 C24 H24 124.3
C24 C25 C26 107.58(18)
C24 C25 C27 131.4(2)
C26 C25 C27 121.0(2)
O3 C26 C25 109.46(18)
O4 C26 O3 121.8(2)
O4 C26 C25 128.7(2)
C25 C27 H27A 109.5
C25 C27 H27B 109.5
C25 C27 H27C 109.5
H27A C27 H27B 109.5
H27A C27 H27C 109.5
H27B C27 H27C 109.5
C4 C28 H28A 109.5
C4 C28 H28B 109.5
C4 C28 H28C 109.5
H28A C28 H28B 109.5
H28A C28 H28C 109.5
H28B C28 H28C 109.5
C4 C29 H29A 109.5
C4 C29 H29B 109.5
C4 C29 H29C 109.5
H29A C29 H29B 109.5
H29A C29 H29C 109.5
H29B C29 H29C 109.5
C14 C30 H30A 109.5
C14 C30 H30B 109.5
C14 C30 H30C 109.5
H30A C30 H30B 109.5
H30A C30 H30C 109.5
H30B C30 H30C 109.5
C36 N31 C32 117.4(3)
N31 C32 H32 118.4
N31 C32 C33 123.1(3)
C33 C32 H32 118.4
C32 C33 H33 120.4
C34 C33 C32 119.1(3)
C34 C33 H33 120.4
C33 C34 H34 120.7
C33 C34 C35 118.7(3)
C35 C34 H34 120.7
C34 C35 H35 120.5
C34 C35 C36 119.0(4)
C36 C35 H35 120.5
N31 C36 C35 122.7(3)
N31 C36 H36 118.6
C35 C36 H36 118.6

loop_
_geom_bond_atom_site_label_1
_geom_bond_atom_site_label_2
_geom_bond_distance
O1 H1 0.8400
O1 C3 1.428(3)
O2 C23 1.379(2)
O2 H2 0.93(3)
O3 C23 1.483(3)
O3 C26 1.351(2)
O4 C26 1.213(3)
C1 H1A 0.9900
C1 H1B 0.9900
C1 C2 1.527(3)
C1 C10 1.541(3)
C2 H2A 0.9900
C2 H2B 0.9900
C2 C3 1.520(3)
C3 H3 1.0000
C3 C4 1.538(3)
C4 C5 1.564(3)
C4 C28 1.542(3)
C4 C29 1.538(3)
C5 H5 1.0000
C5 C6 1.530(3)
C5 C10 1.559(3)
C6 H6A 0.9900
C6 H6B 0.9900
C6 C7 1.492(3)
C7 H7 0.9500
C7 C8 1.323(3)
C8 C9 1.522(2)
C8 C14 1.521(3)
C9 H9 1.0000
C9 C10 1.571(3)
C9 C11 1.548(3)
C10 C19 1.535(3)
C11 H11A 0.9900
C11 H11B 0.9900
C11 C12 1.564(3)
C12 H12A 0.9900
C12 H12B 0.9900
C12 C13 1.514(3)
C13 C14 1.527(3)
C13 C17 1.510(3)
C13 C18 1.509(3)
C14 C15 1.537(3)
C14 C30 1.542(3)
C15 H15A 0.9900
C15 H15B 0.9900
C15 C16 1.534(3)
C16 H16A 0.9900
C16 H16B 0.9900
C16 C17 1.523(3)
C17 C18 1.526(3)
C17 C20 1.515(3)
C18 H18A 0.9900
C18 H18B 0.9900
C19 H19A 0.9800
C19 H19B 0.9800
C19 H19C 0.9800
C20 H20 1.0000
C20 C21 1.527(3)
C20 C22 1.532(3)
C21 H21A 0.9800
C21 H21B 0.9800
C21 H21C 0.9800
C22 H22A 0.9900
C22 H22B 0.9900
C22 C23 1.524(3)
C23 C24 1.506(3)
C24 H24 0.9500
C24 C25 1.323(3)
C25 C26 1.473(3)
C25 C27 1.493(3)
C27 H27A 0.9800
C27 H27B 0.9800
C27 H27C 0.9800
C28 H28A 0.9800
C28 H28B 0.9800
C28 H28C 0.9800
C29 H29A 0.9800
C29 H29B 0.9800
C29 H29C 0.9800
C30 H30A 0.9800
C30 H30B 0.9800
C30 H30C 0.9800
N31 C32 1.324(3)
N31 C36 1.316(4)
C32 H32 0.9500
C32 C33 1.367(4)
C33 H33 0.9500
C33 C34 1.348(6)
C34 H34 0.9500
C34 C35 1.366(6)
C35 H35 0.9500
C35 C36 1.373(5)
C36 H36 0.9500

loop_
_geom_hbond_atom_site_label_D
_geom_hbond_atom_site_label_H
_geom_hbond_atom_site_label_A
_geom_hbond_distance_DH
_geom_hbond_distance_HA
_geom_hbond_distance_DA
_geom_hbond_angle_DHA
_geom_hbond_site_symmetry_A
O1 H1 O2 0.84 1.95 2.777(2) 165.9 4_646
O2 H2 N31 0.93(3) 1.77(3) 2.667(3) 162(3) .
